data_1555498
loop_
_publ_author_name
'Qiu, Feng'
'Zhang, Fan'
'Tang, Ruizhi'
'Fu, Yubin'
'Wang, Xinyang'
'Han, Sheng'
'Zhuang, Xiaodong'
'Feng, Xinliang'

_publ_section_title
;
 Triple Boron-Cored Chromophores Bearing Discotic
 5,11,17-Triazatrinaphthylene-Based Ligands.
;
_journal_issue 6
_journal_name_full 'Organic letters'
_journal_page_first 1398
_journal_page_last 1401
_journal_paper_doi 10.1021/acs.orglett.6b00335
_journal_volume 18
_journal_year 2016
_chemical_formula_moiety 'C81 H81 B3 N6, C7 H8'
_chemical_formula_sum 'C88 H89 B3 N6'
_chemical_formula_weight 1263.08
_space_group_crystal_system monoclinic
_space_group_IT_number 14
_space_group_name_Hall '-P 2yn'
_space_group_name_H-M_alt 'P 1 21/n 1'
_atom_sites_solution_hydrogens geom
_atom_sites_solution_primary direct
_atom_sites_solution_secondary difmap
_audit_creation_date 2014-12-16
_audit_creation_method
;
Olex2 1.2
(compiled 2014.11.28 svn.r3106 for OlexSys, GUI svn.r4959)
;
_cell_angle_alpha 90.00
_cell_angle_beta 96.552(7)
_cell_angle_gamma 90.00
_cell_formula_units_Z 4
_cell_length_a 9.8983(7)
_cell_length_b 28.293(2)
_cell_length_c 24.5786(19)
_cell_measurement_reflns_used 3382
_cell_measurement_temperature 100.00(10)
_cell_measurement_theta_max 65.1720
_cell_measurement_theta_min 3.8990
_cell_volume 6838.3(9)
_computing_cell_refinement
;
CrysAlisPro, Agilent Technologies,
Version 1.171.37.35 (release 13-08-2014 CrysAlis171 .NET)
(compiled Aug 13 2014,18:06:01)
;
_computing_data_collection
;
CrysAlisPro, Agilent Technologies,
Version 1.171.37.35 (release 13-08-2014 CrysAlis171 .NET)
(compiled Aug 13 2014,18:06:01)
;
_computing_data_reduction
;
CrysAlisPro, Agilent Technologies,
Version 1.171.37.35 (release 13-08-2014 CrysAlis171 .NET)
(compiled Aug 13 2014,18:06:01)
;
_computing_molecular_graphics 'Olex2 (Dolomanov et al., 2009)'
_computing_publication_material 'Olex2 (Dolomanov et al., 2009)'
_computing_structure_refinement 'XL (Sheldrick, 2008)'
_computing_structure_solution 'ShelXS (Sheldrick, 2008)'
_diffrn_ambient_environment N~2~
_diffrn_ambient_temperature 100.00(10)
_diffrn_detector 'CCD plate'
_diffrn_detector_area_resol_mean 10.3415
_diffrn_detector_type Atlas
_diffrn_measured_fraction_theta_full 0.966
_diffrn_measured_fraction_theta_max 0.966
_diffrn_measurement_details
;
#__ type_ start__ end____ width___ exp.time_
  1 omega  -39.00   29.00   1.0000   20.0000
omega____ theta____ kappa____ phi______ frames
    -      -41.2424   38.0000  -90.0000 68

#__ type_ start__ end____ width___ exp.time_
  2 omega   12.00   82.00   1.0000   70.0000
omega____ theta____ kappa____ phi______ frames
    -       90.7981  -77.0000   30.0000 70

#__ type_ start__ end____ width___ exp.time_
  3 omega   88.00  120.00   1.0000   70.0000
omega____ theta____ kappa____ phi______ frames
    -       90.7981  -77.0000   30.0000 32

#__ type_ start__ end____ width___ exp.time_
  4 omega   56.00   98.00   1.0000   70.0000
omega____ theta____ kappa____ phi______ frames
    -       90.7981  -45.0000  150.0000 42

#__ type_ start__ end____ width___ exp.time_
  5 omega   46.00  109.00   1.0000   70.0000
omega____ theta____ kappa____ phi______ frames
    -       90.7981  -94.0000   30.0000 63

#__ type_ start__ end____ width___ exp.time_
  6 omega   70.00  145.00   1.0000   70.0000
omega____ theta____ kappa____ phi______ frames
    -       90.7981   45.0000 -180.0000 75

#__ type_ start__ end____ width___ exp.time_
  7 omega   65.00  150.00   1.0000   70.0000
omega____ theta____ kappa____ phi______ frames
    -       90.7981   45.0000  -60.0000 85

#__ type_ start__ end____ width___ exp.time_
  8 omega  135.00  160.00   1.0000   70.0000
omega____ theta____ kappa____ phi______ frames
    -       90.7981  125.0000   30.0000 25

#__ type_ start__ end____ width___ exp.time_
  9 omega -124.00  -95.00   1.0000   20.0000
omega____ theta____ kappa____ phi______ frames
    -      -41.2424  -99.0000  -30.0000 29

#__ type_ start__ end____ width___ exp.time_
 10 omega -122.00  -91.00   1.0000   20.0000
omega____ theta____ kappa____ phi______ frames
    -      -41.2424  -99.0000   30.0000 31

#__ type_ start__ end____ width___ exp.time_
 11 omega -130.00  -56.00   1.0000   20.0000
omega____ theta____ kappa____ phi______ frames
    -      -41.2424 -178.0000  -90.0000 74
;
_diffrn_measurement_device 'four-circle diffractometer'
_diffrn_measurement_device_type 'SuperNova, Dual, Cu at zero, Atlas'
_diffrn_measurement_method '\w scans'
_diffrn_orient_matrix_UB_11 0.0489674000
_diffrn_orient_matrix_UB_12 -0.0139280000
_diffrn_orient_matrix_UB_13 0.0596322000
_diffrn_orient_matrix_UB_21 -0.0971709000
_diffrn_orient_matrix_UB_22 0.0366927000
_diffrn_orient_matrix_UB_23 0.0205254000
_diffrn_orient_matrix_UB_31 -0.1126828000
_diffrn_orient_matrix_UB_32 -0.0377519000
_diffrn_orient_matrix_UB_33 -0.0018200000
_diffrn_radiation_monochromator mirror
_diffrn_radiation_probe x-ray
_diffrn_radiation_type MoK\a
_diffrn_radiation_wavelength 0.71000
_diffrn_reflns_av_R_equivalents 0.1097
_diffrn_reflns_av_unetI/netI 0.1434
_diffrn_reflns_limit_h_max 10
_diffrn_reflns_limit_h_min -11
_diffrn_reflns_limit_k_max 32
_diffrn_reflns_limit_k_min -32
_diffrn_reflns_limit_l_max 28
_diffrn_reflns_limit_l_min -26
_diffrn_reflns_number 24544
_diffrn_reflns_theta_full 24.79
_diffrn_reflns_theta_max 24.79
_diffrn_reflns_theta_min 1.67
_diffrn_source 'sealed X-ray tube'
_diffrn_source_type 'SuperNova (Cu) X-ray Source'
_exptl_absorpt_coefficient_mu 0.070
_exptl_absorpt_correction_T_max 1.00000
_exptl_absorpt_correction_T_min 0.38029
_exptl_absorpt_correction_type multi-scan
_exptl_absorpt_process_details
;
CrysAlisPro, Agilent Technologies,
Version 1.171.37.35 (release 13-08-2014 CrysAlis171 .NET)
(compiled Aug 13 2014,18:06:01)
Empirical absorption correction using spherical harmonics,
 implemented in SCALE3 ABSPACK scaling algorithm.
;
_exptl_crystal_density_diffrn 1.227
_exptl_crystal_density_method 'not measured'
_exptl_crystal_description
;
;
_exptl_crystal_F_000 2696
_exptl_crystal_size_max 0.4
_exptl_crystal_size_mid 0.015
_exptl_crystal_size_min 0.01
_refine_diff_density_max 0.300
_refine_diff_density_min -0.352
_refine_diff_density_rms 0.070
_refine_ls_extinction_coef 0.0022(5)
_refine_ls_extinction_expression Fc^*^=kFc[1+0.001xFc^2^\l^3^/sin(2\q)]^-1/4^
_refine_ls_extinction_method SHELXL
_refine_ls_goodness_of_fit_ref 1.018
_refine_ls_hydrogen_treatment constr
_refine_ls_matrix_type full
_refine_ls_number_parameters 915
_refine_ls_number_reflns 11411
_refine_ls_number_restraints 0
_refine_ls_restrained_S_all 1.018
_refine_ls_R_factor_all 0.1608
_refine_ls_R_factor_gt 0.0840
_refine_ls_shift/su_max 0.002
_refine_ls_shift/su_mean 0.000
_refine_ls_structure_factor_coef Fsqd
_refine_ls_weighting_details 'calc w=1/[\s^2^(Fo^2^)+(0.1172P)^2^+2.2759P] where P=(Fo^2^+2Fc^2^)/3'
_refine_ls_weighting_scheme calc
_refine_ls_wR_factor_gt 0.2031
_refine_ls_wR_factor_ref 0.2903
_reflns_number_gt 5825
_reflns_number_total 11411
_reflns_threshold_expression >2sigma(I)
_cod_data_source_file ol6b00335_si_003.cif
_cod_data_source_block exp_5886
_cod_original_cell_volume 6838.5(9)
_cod_database_code 1555498
_reflns_odcompleteness_completeness 99.89
_reflns_odcompleteness_iscentric 1
_reflns_odcompleteness_theta 61.08
_olex2_refinement_description
;
1. Fixed Uiso
 At 1.2 times of:
  All C(H) groups, All C(H,H) groups, All C(H,H,H,H) groups
 At 1.5 times of:
  All C(H,H,H) groups
2. Others
 Fixed Sof: H59C(0.4) H59D(0.4) H59A(0.6) H59B(0.6) C1(0.6) H1A(0.6) H1B(0.6)
 C5AA(0.6) H5AA(0.6) H5AB(0.6) C6AA(0.6) H6AA(0.6) H6AB(0.6) C3(0.4) H3A(0.4)
 H3B(0.4) C4(0.4) H4A(0.4) H4B(0.4) C321(0.4) H32A(0.4) H32B(0.4) C2(0.6)
 H2A(0.6) H2B(0.6) H2C(0.6) C7(0.4) H7A(0.4) H7B(0.4) H7C(0.4) C1A(0.4)
 H1AA(0.4) H1AB(0.4) C1B(0.6) H1BA(0.6) H1BB(0.6)
3.a Secondary CH2 refined with riding coordinates:
 C30(H30A,H30B), C31(H31A,H31B), C42(H42A,H42B), C50(H50A,H50B), C57(H57A,
 H57B), C59(H59C,H59D), C59(H59A,H59B), C65(H65A,H65B), C78(H78A,H78B),
 C82(H82A,H82B), C84(H84A,H84B), C90(H90A,H90B), C1(H1A,H1B), C5AA(H5AA,H5AB),
 C6AA(H6AA,H6AB), C3(H3A,H3B), C4(H4A,H4B), C321(H32A,H32B), C1A(H1AA,H1AB),
 C1B(H1BA,H1BB)
3.b Aromatic/amide H refined with riding coordinates:
 C4AA(H4AA), C11(H11), C12(H12), C19(H19), C21(H21), C22(H22), C23(H23),
 C25(H25), C26(H26), C28(H28), C29(H29), C32(H32), C33(H33), C38(H38), C41(H41),
  C43(H43), C44(H44), C45(H45), C46(H46), C48(H48), C51(H51), C52(H52),
 C54(H54), C55(H55), C56(H56), C60(H60), C61(H61), C62(H62), C63(H63), C64(H64),
  C67(H67), C68(H68), C70(H70), C71(H71), C74(H74), C76(H76), C77(H77),
 C80(H80), C81(H81), C85(H85), C87(H87), C92(H92), C27(H27), C58(H58), C75(H75),
  C79(H79), C88(H88)
3.c Idealised Me refined as rotating group:
 C53(H53A,H53B,H53C), C89(H89A,H89B,H89C), C91(H91A,H91B,H91C), C2(H2A,H2B,
 H2C), C7(H7A,H7B,H7C)
;
_olex2_date_sample_data_collection 2014-12-15
_olex2_submission_special_instructions 'No special instructions were received'

loop_
_space_group_symop_id
_space_group_symop_operation_xyz
1 'x, y, z'
2 '-x+1/2, y+1/2, -z+1/2'
3 '-x, -y, -z'
4 'x-1/2, -y-1/2, z-1/2'

loop_
_atom_site_label
_atom_site_type_symbol
_atom_site_fract_x
_atom_site_fract_y
_atom_site_fract_z
_atom_site_U_iso_or_equiv
_atom_site_adp_type
_atom_site_occupancy
_atom_site_calc_flag
_atom_site_disorder_assembly
_atom_site_disorder_group
_atom_site_refinement_flags_posn
N0AA N 0.1749(4) 0.25125(14) 0.14194(16) 0.0339(9) Uani 1 d . . .
N234 N -0.0667(4) 0.22959(14) 0.10141(16) 0.0329(9) Uani 1 d . . .
N3AA N -0.2355(4) 0.08193(14) 0.16720(16) 0.0333(9) Uani 1 d . . .
C2AA C -0.0481(4) 0.12244(17) 0.2218(2) 0.0338(11) Uani 1 d . . .
C5 C -0.0626(5) 0.19362(17) 0.1384(2) 0.0339(11) Uani 1 d . . .
C6 C -0.0281(5) 0.08295(17) 0.25660(19) 0.0325(11) Uani 1 d . . .
C4AA C -0.2613(5) -0.00939(18) 0.3011(2) 0.0396(12) Uani 1 d . . .
H4AA H -0.2708 -0.0281 0.3316 0.048 Uiso 1 calc . . R
C8 C -0.1826(5) 0.23236(18) 0.0617(2) 0.0348(11) Uani 1 d . . .
C9 C 0.0391(4) 0.19664(17) 0.18555(19) 0.0325(11) Uani 1 d . . .
C10 C -0.1531(5) 0.15557(17) 0.1338(2) 0.0332(11) Uani 1 d . . .
C11 C -0.3558(5) -0.01234(18) 0.2544(2) 0.0370(11) Uani 1 d . . .
H11 H -0.4258 -0.0344 0.2530 0.044 Uiso 1 calc . . R
C12 C 0.2565(5) 0.22057(18) 0.3385(2) 0.0386(12) Uani 1 d . . .
H12 H 0.2571 0.1982 0.3662 0.046 Uiso 1 calc . . R
C13 C -0.1376(5) 0.04993(17) 0.2555(2) 0.0344(11) Uani 1 d . . .
N14 N -0.2898(4) 0.10854(14) 0.06795(16) 0.0358(10) Uani 1 d . . .
C15 C -0.1471(5) 0.11894(17) 0.1748(2) 0.0338(11) Uani 1 d . . .
N16 N 0.0921(4) 0.07875(14) 0.28948(16) 0.0337(9) Uani 1 d . . .
N17 N 0.1338(4) 0.16567(14) 0.27426(16) 0.0329(9) Uani 1 d . . .
C18 C 0.2003(4) 0.20857(17) 0.28443(19) 0.0321(11) Uani 1 d . . .
C19 C -0.3330(5) 0.27813(19) -0.0018(2) 0.0413(12) Uani 1 d . . .
H19 H -0.3494 0.3053 -0.0228 0.050 Uiso 1 calc . . R
C20 C 0.0430(4) 0.16243(17) 0.2272(2) 0.0324(11) Uani 1 d . . .
C21 C -0.1185(5) 0.01911(19) 0.0776(2) 0.0415(12) Uani 1 d . . .
H21 H -0.0733 0.0479 0.0767 0.050 Uiso 1 calc . . R
C22 C -0.1546(5) 0.02147(17) 0.3013(2) 0.0386(12) Uani 1 d . . .
H22 H -0.0918 0.0237 0.3323 0.046 Uiso 1 calc . . R
C23 C -0.2110(5) 0.27337(18) 0.0312(2) 0.0374(11) Uani 1 d . . .
H23 H -0.1476 0.2977 0.0331 0.045 Uiso 1 calc . . R
C24 C 0.2067(4) 0.24223(17) 0.2428(2) 0.0334(11) Uani 1 d . . .
C25 C -0.0309(5) 0.17509(19) 0.3650(2) 0.0406(12) Uani 1 d . . .
H25 H -0.0284 0.1968 0.3368 0.049 Uiso 1 calc . . R
C26 C -0.3462(5) 0.01681(17) 0.2109(2) 0.0363(11) Uani 1 d . . .
H26 H -0.4120 0.0151 0.1808 0.044 Uiso 1 calc . . R
C28 C -0.4024(5) 0.20177(19) 0.0232(2) 0.0381(12) Uani 1 d . . .
H28 H -0.4677 0.1780 0.0213 0.046 Uiso 1 calc . . R
C29 C 0.1193(5) 0.2398(2) -0.0632(2) 0.0479(14) Uani 1 d . . .
H29 H 0.0962 0.2536 -0.0973 0.057 Uiso 1 calc . . R
C30 C 0.1999(5) 0.01288(19) 0.2440(2) 0.0427(13) Uani 1 d . . .
H30A H 0.1268 0.0169 0.2145 0.051 Uiso 1 calc . . R
H30B H 0.2762 0.0318 0.2353 0.051 Uiso 1 calc . . R
C31 C 0.1520(5) 0.03141(17) 0.2979(2) 0.0365(11) Uani 1 d . . .
H31A H 0.0851 0.0099 0.3099 0.044 Uiso 1 calc . . R
H31B H 0.2287 0.0327 0.3261 0.044 Uiso 1 calc . . R
C32 C -0.0296(5) 0.3336(2) 0.1436(2) 0.0428(13) Uani 1 d . . .
H32 H -0.0732 0.3117 0.1638 0.051 Uiso 1 calc . . R
C33 C 0.2576(5) 0.28795(18) 0.2571(2) 0.0386(12) Uani 1 d . . .
H33 H 0.2566 0.3111 0.2301 0.046 Uiso 1 calc . . R
C34 C 0.0400(5) 0.31747(19) 0.1001(2) 0.0387(12) Uani 1 d . . .
C35 C 0.1430(5) 0.23091(17) 0.1882(2) 0.0338(11) Uani 1 d . . .
C36 C 0.3112(5) 0.11635(17) 0.3391(2) 0.0363(11) Uani 1 d . . .
C37 C -0.2425(5) 0.15043(17) 0.0835(2) 0.0349(11) Uani 1 d . . .
C38 C 0.0836(5) 0.26213(19) -0.0157(2) 0.0410(12) Uani 1 d . . .
H38 H 0.0383 0.2910 -0.0188 0.049 Uiso 1 calc . . R
C39 C 0.0541(5) 0.13551(17) 0.3668(2) 0.0359(11) Uani 1 d . . .
C40 C -0.2392(5) 0.04936(17) 0.2105(2) 0.0341(11) Uani 1 d . . .
C41 C -0.5771(5) 0.0472(2) 0.0742(2) 0.0435(13) Uani 1 d . . .
H41 H -0.5459 0.0259 0.0496 0.052 Uiso 1 calc . . R
C42 C -0.3444(5) 0.09798(19) 0.0100(2) 0.0388(12) Uani 1 d . . .
H42A H -0.4277 0.1157 0.0007 0.047 Uiso 1 calc . . R
H42B H -0.3667 0.0646 0.0068 0.047 Uiso 1 calc . . R
C43 C 0.1840(5) 0.19884(19) 0.0379(2) 0.0433(13) Uani 1 d . . .
H43 H 0.2056 0.1843 0.0717 0.052 Uiso 1 calc . . R
C44 C -0.4306(5) 0.24326(19) -0.0040(2) 0.0432(13) Uani 1 d . . .
H44 H -0.5152 0.2480 -0.0238 0.052 Uiso 1 calc . . R
C45 C -0.6747(5) 0.1109(2) 0.1452(2) 0.0485(14) Uani 1 d . . .
H45 H -0.7068 0.1326 0.1691 0.058 Uiso 1 calc . . R
C46 C 0.3677(5) 0.11270(19) 0.3939(2) 0.0461(13) Uani 1 d . . .
H46 H 0.3110 0.1165 0.4213 0.055 Uiso 1 calc . . R
C47 C 0.1149(5) 0.24186(18) 0.0361(2) 0.0383(12) Uani 1 d . . .
C48 C 0.3097(5) 0.26451(18) 0.3504(2) 0.0389(12) Uani 1 d . . .
H48 H 0.3471 0.2715 0.3860 0.047 Uiso 1 calc . . R
C49 C -0.2738(5) 0.19450(18) 0.0545(2) 0.0355(11) Uani 1 d . . .
C50 C -0.2447(5) 0.11019(19) -0.0309(2) 0.0405(12) Uani 1 d . . .
H50A H -0.1630 0.0913 -0.0232 0.049 Uiso 1 calc . . R
H50B H -0.2192 0.1432 -0.0270 0.049 Uiso 1 calc . . R
C51 C -0.0502(5) -0.02177(19) 0.0659(2) 0.0436(13) Uani 1 d . . .
H51 H 0.0389 -0.0201 0.0574 0.052 Uiso 1 calc . . R
C52 C -0.3142(5) -0.02529(19) 0.0909(2) 0.0421(12) Uani 1 d . . .
H52 H -0.4036 -0.0272 0.0990 0.051 Uiso 1 calc . . R
C53 C -0.1019(6) -0.1079(2) 0.2205(3) 0.0614(17) Uani 1 d . . .
H53A H -0.1775 -0.1041 0.1927 0.092 Uiso 1 calc . . GR
H53B H -0.1321 -0.1035 0.2559 0.092 Uiso 1 calc . . GR
H53C H -0.0647 -0.1391 0.2182 0.092 Uiso 1 calc . . GR
C54 C 0.5405(5) 0.1020(2) 0.3144(3) 0.0502(14) Uani 1 d . . .
H54 H 0.5979 0.0985 0.2872 0.060 Uiso 1 calc . . R
C55 C -0.5365(5) 0.10380(19) 0.1455(2) 0.0427(13) Uani 1 d . . .
H55 H -0.4772 0.1213 0.1697 0.051 Uiso 1 calc . . R
C56 C -0.1151(5) -0.0651(2) 0.0667(2) 0.0452(13) Uani 1 d . . .
H56 H -0.0702 -0.0927 0.0588 0.054 Uiso 1 calc . . R
C57 C -0.3090(5) 0.10077(19) -0.0901(2) 0.0424(12) Uani 1 d . . .
H57A H -0.2376 0.1003 -0.1140 0.051 Uiso 1 calc . . R
H57B H -0.3515 0.0698 -0.0917 0.051 Uiso 1 calc . . R
C59 C 0.3088(5) 0.27272(19) 0.1377(2) 0.0414(12) Uani 1 d . . .
H59C H 0.3253 0.2981 0.1642 0.050 Uiso 0.40 calc A 2 R
H59D H 0.3116 0.2858 0.1014 0.050 Uiso 0.40 calc A 2 R
H59A H 0.3109 0.3032 0.1558 0.050 Uiso 0.60 calc A 1 R
H59B H 0.3164 0.2785 0.0993 0.050 Uiso 0.60 calc A 1 R
C60 C -0.0348(6) 0.3809(2) 0.1572(2) 0.0483(14) Uani 1 d . . .
H60 H -0.0816 0.3903 0.1861 0.058 Uiso 1 calc . . R
C61 C 0.1885(5) 0.1976(2) -0.0590(2) 0.0470(13) Uani 1 d . . .
H61 H 0.2128 0.1830 -0.0903 0.056 Uiso 1 calc . . R
C62 C -0.1195(5) 0.1828(2) 0.4045(2) 0.0454(13) Uani 1 d . . .
H62 H -0.1750 0.2094 0.4023 0.054 Uiso 1 calc . . R
C63 C 0.0290(6) 0.4146(2) 0.1281(2) 0.0518(14) Uani 1 d . . .
H63 H 0.0250 0.4465 0.1371 0.062 Uiso 1 calc . . R
C64 C 0.1043(5) 0.35285(18) 0.0720(2) 0.0413(12) Uani 1 d . . .
H64 H 0.1524 0.3441 0.0432 0.050 Uiso 1 calc . . R
C65 C 0.2420(6) -0.0385(2) 0.2466(3) 0.0506(14) Uani 1 d . . .
H65A H 0.3151 -0.0422 0.2761 0.061 Uiso 1 calc . . R
H65B H 0.2779 -0.0466 0.2127 0.061 Uiso 1 calc . . R
B66 B 0.1521(6) 0.1244(2) 0.3191(2) 0.0361(13) Uani 1 d . . .
C67 C 0.4042(5) 0.11111(19) 0.3003(2) 0.0414(12) Uani 1 d . . .
H67 H 0.3721 0.1139 0.2634 0.050 Uiso 1 calc . . R
C68 C -0.7155(6) 0.0538(2) 0.0735(2) 0.0514(14) Uani 1 d . . .
H68 H -0.7754 0.0368 0.0489 0.062 Uiso 1 calc . . R
B69 B 0.0645(5) 0.2612(2) 0.0924(2) 0.0357(13) Uani 1 d . . .
C70 C 0.0436(5) 0.10363(18) 0.4092(2) 0.0404(12) Uani 1 d . . .
H70 H 0.0962 0.0763 0.4109 0.049 Uiso 1 calc . . R
C71 C 0.5060(5) 0.1035(2) 0.4093(3) 0.0511(15) Uani 1 d . . .
H71 H 0.5393 0.1012 0.4462 0.061 Uiso 1 calc . . R
C73 C -0.4819(5) 0.07140(17) 0.1108(2) 0.0381(12) Uani 1 d . . .
C74 C -0.1245(5) 0.1510(2) 0.4467(2) 0.0474(14) Uani 1 d . . .
H74 H -0.1824 0.1563 0.4733 0.057 Uiso 1 calc . . R
C76 C 0.3080(5) 0.29871(18) 0.3097(2) 0.0389(12) Uani 1 d . . .
H76 H 0.3412 0.3289 0.3183 0.047 Uiso 1 calc . . R
C77 C -0.2472(5) -0.06684(19) 0.0794(2) 0.0458(13) Uani 1 d . . .
H77 H -0.2916 -0.0957 0.0803 0.055 Uiso 1 calc . . R
C78 C -0.4779(5) 0.1299(2) -0.1699(2) 0.0459(13) Uani 1 d . . .
H78A H -0.4060 0.1255 -0.1931 0.055 Uiso 1 calc . . R
H78B H -0.5321 0.1013 -0.1717 0.055 Uiso 1 calc . . R
C80 C -0.0435(5) 0.1114(2) 0.4494(2) 0.0449(13) Uani 1 d . . .
H80 H -0.0465 0.0898 0.4777 0.054 Uiso 1 calc . . R
C81 C 0.0982(5) 0.40021(19) 0.0858(3) 0.0486(14) Uani 1 d . . .
H81 H 0.1417 0.4225 0.0661 0.058 Uiso 1 calc . . R
C82 C -0.4142(5) 0.13736(19) -0.1110(2) 0.0415(12) Uani 1 d . . .
H82A H -0.3718 0.1683 -0.1083 0.050 Uiso 1 calc . . R
H82B H -0.4861 0.1373 -0.0872 0.050 Uiso 1 calc . . R
C84 C 0.1294(6) -0.0736(2) 0.2556(2) 0.0528(15) Uani 1 d . . .
H84A H 0.0992 -0.0676 0.2912 0.063 Uiso 1 calc . . R
H84B H 0.1669 -0.1053 0.2564 0.063 Uiso 1 calc . . R
C85 C -0.7659(5) 0.0853(2) 0.1090(3) 0.0536(15) Uani 1 d . . .
H85 H -0.8592 0.0895 0.1088 0.064 Uiso 1 calc . . R
C86 C -0.2524(5) 0.01912(19) 0.0909(2) 0.0390(12) Uani 1 d . . .
C87 C 0.2220(5) 0.1768(2) -0.0084(2) 0.0476(14) Uani 1 d . . .
H87 H 0.2693 0.1483 -0.0055 0.057 Uiso 1 calc . . R
C89 C -0.5671(6) 0.1709(2) -0.1918(2) 0.0523(14) Uani 1 d . . .
H89A H -0.6051 0.1642 -0.2287 0.078 Uiso 1 calc . . GR
H89B H -0.5133 0.1992 -0.1913 0.078 Uiso 1 calc . . GR
H89C H -0.6392 0.1753 -0.1692 0.078 Uiso 1 calc . . GR
C90 C 0.0063(6) -0.0715(2) 0.2121(3) 0.0558(15) Uani 1 d . . .
H90A H -0.0337 -0.0402 0.2123 0.067 Uiso 1 calc . . R
H90B H 0.0366 -0.0764 0.1763 0.067 Uiso 1 calc . . R
C92 C 0.5925(5) 0.0979(2) 0.3696(3) 0.0550(16) Uani 1 d . . .
H92 H 0.6842 0.0916 0.3794 0.066 Uiso 1 calc . . R
B93 B -0.3175(6) 0.0685(2) 0.1089(2) 0.0385(13) Uani 1 d . . .
C27 C 0.8776(6) -0.1183(2) 0.4167(2) 0.0555(15) Uani 1 d . . .
H27 H 0.8591 -0.1501 0.4097 0.067 Uiso 1 calc . . R
C58 C 0.9941(6) -0.0991(2) 0.4009(2) 0.0540(15) Uani 1 d . . .
H58 H 1.0542 -0.1173 0.3833 0.065 Uiso 1 calc . . R
C72 C 0.8126(6) -0.0439(2) 0.4532(2) 0.0490(14) Uani 1 d . . .
C75 C 0.7868(6) -0.0917(2) 0.4428(2) 0.0507(14) Uani 1 d . . .
H75 H 0.7088 -0.1057 0.4534 0.061 Uiso 1 calc . . R
C79 C 1.0198(6) -0.0518(2) 0.4117(2) 0.0511(14) Uani 1 d . . .
H79 H 1.0986 -0.0380 0.4017 0.061 Uiso 1 calc . . R
C88 C 0.9299(6) -0.0250(2) 0.4371(2) 0.0514(14) Uani 1 d . . .
H88 H 0.9487 0.0068 0.4437 0.062 Uiso 1 calc . . R
C91 C 0.7132(6) -0.0139(2) 0.4808(3) 0.0652(18) Uani 1 d . . .
H91A H 0.6474 -0.0004 0.4534 0.098 Uiso 1 calc . . GR
H91B H 0.7617 0.0110 0.5012 0.098 Uiso 1 calc . . GR
H91C H 0.6677 -0.0332 0.5051 0.098 Uiso 1 calc . . GR
C1 C 0.6787(11) 0.2113(4) 0.2407(5) 0.049(3) Uani 0.60 d B 1 .
H1A H 0.6187 0.1863 0.2256 0.059 Uiso 0.60 calc B 1 R
H1B H 0.7690 0.1981 0.2491 0.059 Uiso 0.60 calc B 1 R
C5AA C 0.5530(11) 0.2769(5) 0.1793(6) 0.053(3) Uani 0.60 d B 1 .
H5AA H 0.5692 0.2976 0.1493 0.064 Uiso 0.60 calc B 1 R
H5AB H 0.5306 0.2966 0.2092 0.064 Uiso 0.60 calc B 1 R
C6AA C 0.6829(10) 0.2507(4) 0.1977(4) 0.055(3) Uani 0.60 d B 1 .
H6AA H 0.7501 0.2737 0.2122 0.066 Uiso 0.60 calc B 1 R
H6AB H 0.7154 0.2368 0.1655 0.066 Uiso 0.60 calc B 1 R
C3 C 0.5658(14) 0.2540(5) 0.1526(6) 0.039(3) Uani 0.40 d C 2 .
H3A H 0.5701 0.2741 0.1208 0.047 Uiso 0.40 calc C 2 R
H3B H 0.6324 0.2290 0.1511 0.047 Uiso 0.40 calc C 2 R
C4 C 0.6041(15) 0.2839(6) 0.2056(7) 0.041(4) Uani 0.40 d C 2 .
H4A H 0.6903 0.2995 0.2028 0.050 Uiso 0.40 calc C 2 R
H4B H 0.5359 0.3083 0.2074 0.050 Uiso 0.40 calc C 2 R
C321 C 0.6151(13) 0.2559(5) 0.2577(6) 0.043(3) Uani 0.40 d C 2 .
H32A H 0.5259 0.2432 0.2620 0.051 Uiso 0.40 calc C 2 R
H32B H 0.6390 0.2775 0.2879 0.051 Uiso 0.40 calc C 2 R
C2 C 0.6302(10) 0.2293(4) 0.2921(5) 0.064(3) Uani 0.60 d B 1 .
H2A H 0.5404 0.2421 0.2840 0.096 Uiso 0.60 calc B 1 GR
H2B H 0.6908 0.2535 0.3076 0.096 Uiso 0.60 calc B 1 GR
H2C H 0.6283 0.2038 0.3178 0.096 Uiso 0.60 calc B 1 GR
C7 C 0.716(2) 0.2151(8) 0.2632(10) 0.071(7) Uiso 0.40 d C 2 .
H7A H 0.6923 0.1925 0.2346 0.107 Uiso 0.40 calc C 2 GR
H7B H 0.7147 0.2002 0.2982 0.107 Uiso 0.40 calc C 2 GR
H7C H 0.8062 0.2270 0.2603 0.107 Uiso 0.40 calc C 2 GR
C1A C 0.4243(19) 0.2320(6) 0.1496(8) 0.031(5) Uiso 0.40 d C 2 .
H1AA H 0.4135 0.2163 0.1840 0.037 Uiso 0.40 calc C 2 R
H1AB H 0.4136 0.2085 0.1207 0.037 Uiso 0.40 calc C 2 R
C1B C 0.4304(12) 0.2459(4) 0.1607(6) 0.043(3) Uani 0.60 d B 1 .
H1BA H 0.4551 0.2239 0.1332 0.051 Uiso 0.60 calc B 1 R
H1BB H 0.4075 0.2276 0.1917 0.051 Uiso 0.60 calc B 1 R

loop_
_atom_site_aniso_label
_atom_site_aniso_U_11
_atom_site_aniso_U_22
_atom_site_aniso_U_33
_atom_site_aniso_U_23
_atom_site_aniso_U_13
_atom_site_aniso_U_12
N0AA 0.034(2) 0.029(2) 0.037(2) -0.0010(19) -0.0023(17) 0.0015(17)
N234 0.034(2) 0.028(2) 0.034(2) 0.0054(18) -0.0064(17) 0.0003(17)
N3AA 0.037(2) 0.030(2) 0.032(2) 0.0011(18) 0.0016(17) 0.0004(18)
C2AA 0.030(2) 0.036(3) 0.033(3) -0.004(2) -0.003(2) 0.001(2)
C5 0.040(3) 0.025(3) 0.036(3) -0.002(2) -0.001(2) 0.004(2)
C6 0.036(2) 0.031(3) 0.029(2) 0.002(2) -0.001(2) 0.004(2)
C4AA 0.047(3) 0.030(3) 0.041(3) 0.007(2) 0.003(2) -0.003(2)
C8 0.036(2) 0.037(3) 0.030(3) -0.002(2) 0.000(2) 0.003(2)
C9 0.034(2) 0.031(3) 0.030(2) -0.001(2) -0.006(2) 0.001(2)
C10 0.036(2) 0.030(3) 0.031(3) -0.001(2) -0.007(2) -0.002(2)
C11 0.041(3) 0.032(3) 0.036(3) 0.004(2) -0.004(2) -0.004(2)
C12 0.039(3) 0.039(3) 0.037(3) 0.004(2) 0.002(2) 0.005(2)
C13 0.035(2) 0.028(3) 0.038(3) -0.001(2) -0.005(2) -0.004(2)
N14 0.041(2) 0.034(2) 0.031(2) 0.0063(19) -0.0038(17) -0.0019(18)
C15 0.035(2) 0.029(3) 0.036(3) -0.005(2) 0.000(2) -0.002(2)
N16 0.032(2) 0.035(2) 0.032(2) 0.0032(18) -0.0026(17) 0.0018(17)
N17 0.038(2) 0.030(2) 0.029(2) 0.0009(17) -0.0023(17) -0.0023(17)
C18 0.032(2) 0.029(3) 0.033(3) -0.002(2) -0.003(2) -0.002(2)
C19 0.047(3) 0.039(3) 0.036(3) 0.006(2) -0.005(2) 0.005(2)
C20 0.033(2) 0.029(3) 0.034(3) -0.002(2) -0.002(2) -0.001(2)
C21 0.047(3) 0.037(3) 0.039(3) -0.002(2) -0.004(2) -0.005(2)
C22 0.044(3) 0.032(3) 0.038(3) 0.007(2) -0.001(2) -0.003(2)
C23 0.037(3) 0.032(3) 0.042(3) 0.002(2) -0.001(2) 0.001(2)
C24 0.031(2) 0.030(3) 0.039(3) 0.000(2) 0.000(2) -0.004(2)
C25 0.038(3) 0.043(3) 0.040(3) -0.002(2) 0.000(2) -0.005(2)
C26 0.037(3) 0.036(3) 0.034(3) 0.000(2) -0.005(2) -0.002(2)
C28 0.034(2) 0.040(3) 0.038(3) 0.001(2) -0.009(2) -0.001(2)
C29 0.045(3) 0.057(4) 0.039(3) -0.001(3) -0.004(2) -0.006(3)
C30 0.044(3) 0.041(3) 0.041(3) -0.003(2) 0.000(2) 0.004(2)
C31 0.039(3) 0.032(3) 0.037(3) -0.002(2) -0.002(2) 0.002(2)
C32 0.044(3) 0.042(3) 0.042(3) 0.002(3) 0.001(2) -0.003(2)
C33 0.037(3) 0.036(3) 0.043(3) 0.002(2) 0.003(2) -0.001(2)
C34 0.036(2) 0.043(3) 0.036(3) 0.005(2) -0.002(2) 0.005(2)
C35 0.034(2) 0.030(3) 0.036(3) 0.007(2) 0.000(2) -0.001(2)
C36 0.041(3) 0.029(3) 0.037(3) -0.001(2) -0.006(2) 0.001(2)
C37 0.036(2) 0.029(3) 0.040(3) -0.001(2) 0.002(2) -0.002(2)
C38 0.041(3) 0.039(3) 0.043(3) -0.005(2) 0.004(2) -0.001(2)
C39 0.042(3) 0.030(3) 0.035(3) -0.001(2) -0.001(2) -0.004(2)
C40 0.037(2) 0.026(3) 0.036(3) 0.000(2) -0.006(2) -0.002(2)
C41 0.045(3) 0.042(3) 0.042(3) 0.000(3) 0.001(2) -0.007(2)
C42 0.045(3) 0.037(3) 0.033(3) 0.003(2) -0.002(2) -0.002(2)
C43 0.052(3) 0.041(3) 0.037(3) 0.001(2) 0.003(2) -0.004(3)
C44 0.039(3) 0.043(3) 0.044(3) 0.001(3) -0.010(2) 0.001(2)
C45 0.042(3) 0.049(3) 0.054(3) 0.006(3) 0.004(3) -0.001(3)
C46 0.051(3) 0.042(3) 0.044(3) -0.004(3) 0.004(3) 0.005(2)
C47 0.037(2) 0.036(3) 0.041(3) -0.001(2) 0.002(2) -0.005(2)
C48 0.036(2) 0.039(3) 0.039(3) -0.009(2) -0.004(2) -0.001(2)
C49 0.035(2) 0.037(3) 0.034(3) 0.003(2) -0.001(2) 0.000(2)
C50 0.041(3) 0.042(3) 0.037(3) -0.004(2) 0.000(2) -0.001(2)
C51 0.045(3) 0.037(3) 0.049(3) -0.007(3) 0.004(2) -0.002(2)
C52 0.045(3) 0.039(3) 0.042(3) -0.003(2) 0.004(2) -0.004(2)
C53 0.062(4) 0.046(4) 0.076(5) -0.003(3) 0.004(3) -0.002(3)
C54 0.039(3) 0.051(4) 0.061(4) -0.012(3) 0.005(3) -0.001(2)
C55 0.041(3) 0.039(3) 0.047(3) 0.002(3) 0.000(2) 0.000(2)
C56 0.051(3) 0.038(3) 0.045(3) -0.007(3) 0.000(2) 0.006(3)
C57 0.047(3) 0.043(3) 0.037(3) -0.003(2) 0.003(2) -0.004(2)
C59 0.041(3) 0.041(3) 0.041(3) 0.003(2) 0.002(2) -0.005(2)
C60 0.058(3) 0.042(3) 0.042(3) -0.002(3) -0.006(3) 0.006(3)
C61 0.050(3) 0.049(4) 0.043(3) -0.006(3) 0.007(2) -0.007(3)
C62 0.034(3) 0.045(3) 0.056(3) 0.002(3) 0.001(2) 0.002(2)
C63 0.067(4) 0.032(3) 0.052(4) -0.007(3) -0.007(3) 0.000(3)
C64 0.043(3) 0.035(3) 0.046(3) 0.005(2) 0.003(2) -0.003(2)
C65 0.058(3) 0.043(3) 0.050(3) -0.004(3) 0.000(3) 0.011(3)
B66 0.040(3) 0.026(3) 0.042(3) -0.003(3) 0.001(3) -0.002(2)
C67 0.042(3) 0.042(3) 0.040(3) -0.003(2) -0.001(2) 0.001(2)
C68 0.051(3) 0.052(4) 0.049(3) 0.010(3) -0.003(3) -0.011(3)
B69 0.037(3) 0.036(3) 0.033(3) 0.007(3) -0.005(2) 0.000(2)
C70 0.045(3) 0.032(3) 0.044(3) -0.001(2) 0.004(2) -0.002(2)
C71 0.044(3) 0.052(4) 0.054(4) -0.007(3) -0.008(3) 0.010(3)
C73 0.047(3) 0.030(3) 0.035(3) 0.003(2) -0.002(2) -0.008(2)
C74 0.045(3) 0.057(4) 0.039(3) -0.006(3) 0.002(2) -0.007(3)
C76 0.039(3) 0.034(3) 0.044(3) -0.005(2) 0.004(2) -0.003(2)
C77 0.052(3) 0.037(3) 0.047(3) -0.006(3) 0.000(3) -0.009(3)
C78 0.050(3) 0.046(3) 0.040(3) 0.003(3) 0.000(2) -0.007(3)
C80 0.050(3) 0.045(3) 0.040(3) -0.001(3) 0.004(2) -0.009(3)
C81 0.050(3) 0.034(3) 0.060(4) 0.005(3) -0.001(3) -0.007(3)
C82 0.045(3) 0.039(3) 0.039(3) 0.001(2) -0.002(2) -0.008(2)
C84 0.070(4) 0.039(3) 0.047(3) -0.006(3) -0.001(3) 0.006(3)
C85 0.034(3) 0.058(4) 0.067(4) 0.011(3) 0.000(3) -0.004(3)
C86 0.049(3) 0.038(3) 0.028(3) 0.002(2) -0.001(2) -0.004(2)
C87 0.049(3) 0.040(3) 0.055(4) -0.015(3) 0.009(3) -0.002(2)
C89 0.058(3) 0.057(4) 0.041(3) 0.008(3) 0.000(3) 0.005(3)
C90 0.063(4) 0.048(4) 0.054(4) -0.004(3) -0.001(3) 0.007(3)
C92 0.033(3) 0.058(4) 0.072(4) -0.012(3) -0.005(3) 0.005(3)
B93 0.042(3) 0.037(3) 0.033(3) 0.006(3) -0.008(2) -0.006(3)
C27 0.066(4) 0.048(4) 0.050(4) -0.005(3) -0.006(3) 0.000(3)
C58 0.063(4) 0.055(4) 0.043(3) -0.001(3) 0.001(3) 0.000(3)
C72 0.058(3) 0.045(3) 0.040(3) 0.000(3) -0.013(3) 0.002(3)
C75 0.052(3) 0.052(4) 0.047(3) 0.007(3) 0.000(3) -0.007(3)
C79 0.056(3) 0.061(4) 0.035(3) 0.004(3) 0.000(3) -0.008(3)
C88 0.071(4) 0.039(3) 0.042(3) -0.002(3) -0.005(3) -0.005(3)
C91 0.065(4) 0.063(4) 0.064(4) -0.011(4) -0.007(3) 0.011(3)
C1 0.042(5) 0.045(6) 0.058(7) -0.013(5) -0.005(5) 0.010(5)
C5AA 0.038(7) 0.062(9) 0.058(9) 0.016(7) 0.000(6) -0.014(6)
C6AA 0.056(6) 0.065(7) 0.042(5) 0.003(5) 0.004(4) 0.008(5)
C3 0.048(8) 0.038(8) 0.031(8) -0.003(6) 0.002(6) 0.015(7)
C4 0.019(7) 0.049(9) 0.052(10) 0.002(8) -0.013(6) -0.004(7)
C321 0.041(7) 0.042(8) 0.044(8) 0.013(7) 0.000(6) 0.013(6)
C2 0.053(6) 0.073(8) 0.066(8) -0.007(7) 0.007(5) 0.016(6)
C1B 0.050(6) 0.030(6) 0.048(7) -0.004(6) 0.003(5) 0.003(5)

loop_
_atom_type_symbol
_atom_type_description
_atom_type_scat_dispersion_real
_atom_type_scat_dispersion_imag
_atom_type_scat_source
C C 0.0033 0.0016 'International Tables Vol C Tables 4.2.6.8 and 6.1.1.4'
H H 0.0000 0.0000 'International Tables Vol C Tables 4.2.6.8 and 6.1.1.4'
B B 0.0013 0.0007 'International Tables Vol C Tables 4.2.6.8 and 6.1.1.4'
N N 0.0061 0.0033 'International Tables Vol C Tables 4.2.6.8 and 6.1.1.4'

loop_
_geom_angle_atom_site_label_1
_geom_angle_atom_site_label_2
_geom_angle_atom_site_label_3
_geom_angle
C35 N0AA C59 122.4(4)
C35 N0AA B69 121.7(4)
C59 N0AA B69 115.1(4)
C5 N234 C8 117.4(4)
C5 N234 B69 122.9(4)
C8 N234 B69 118.3(4)
C15 N3AA C40 118.0(4)
C15 N3AA B93 123.6(4)
C40 N3AA B93 117.6(4)
C6 C2AA C15 118.2(4)
C6 C2AA C20 121.5(4)
C15 C2AA C20 119.5(4)
N234 C5 C9 117.1(4)
N234 C5 C10 123.5(4)
C10 C5 C9 119.4(4)
C2AA C6 C13 117.0(4)
N16 C6 C2AA 118.8(4)
N16 C6 C13 124.2(4)
C11 C4AA H4AA 120.6
C22 C4AA H4AA 120.6
C22 C4AA C11 118.9(5)
C23 C8 N234 120.9(4)
C23 C8 C49 118.8(4)
C49 C8 N234 120.2(4)
C20 C9 C5 120.0(4)
C20 C9 C35 118.7(4)
C35 C9 C5 121.0(4)
C5 C10 C15 121.5(4)
C5 C10 C37 118.1(4)
C15 C10 C37 119.9(4)
C4AA C11 H11 119.7
C26 C11 C4AA 120.6(5)
C26 C11 H11 119.7
C18 C12 H12 119.4
C48 C12 H12 119.4
C48 C12 C18 121.1(5)
C22 C13 C6 121.2(4)
C40 C13 C6 119.7(4)
C40 C13 C22 118.8(4)
C37 N14 C42 122.3(4)
C37 N14 B93 123.4(4)
C42 N14 B93 113.5(4)
N3AA C15 C2AA 122.2(4)
N3AA C15 C10 118.8(4)
C2AA C15 C10 119.0(4)
C6 N16 C31 118.2(4)
C6 N16 B66 117.5(4)
C31 N16 B66 124.1(4)
C18 N17 B66 119.9(4)
C20 N17 C18 117.2(4)
C20 N17 B66 122.6(4)
N17 C18 C12 120.2(4)
N17 C18 C24 121.4(4)
C24 C18 C12 118.3(4)
C23 C19 H19 119.5
C44 C19 H19 119.5
C44 C19 C23 121.0(5)
C9 C20 C2AA 120.5(4)
N17 C20 C2AA 117.9(4)
N17 C20 C9 121.6(4)
C51 C21 H21 118.5
C51 C21 C86 123.1(5)
C86 C21 H21 118.5
C4AA C22 C13 121.6(5)
C4AA C22 H22 119.2
C13 C22 H22 119.2
C8 C23 H23 119.8
C19 C23 C8 120.4(5)
C19 C23 H23 119.8
C18 C24 C33 118.9(4)
C18 C24 C35 118.2(4)
C33 C24 C35 122.3(4)
C39 C25 H25 119.1
C39 C25 C62 121.7(5)
C62 C25 H25 119.1
C11 C26 H26 119.2
C11 C26 C40 121.6(4)
C40 C26 H26 119.2
C44 C28 H28 119.7
C44 C28 C49 120.6(5)
C49 C28 H28 119.7
C38 C29 H29 120.1
C61 C29 H29 120.1
C61 C29 C38 119.9(5)
H30A C30 H30B 107.7
C31 C30 H30A 108.9
C31 C30 H30B 108.9
C65 C30 H30A 108.9
C65 C30 H30B 108.9
C65 C30 C31 113.5(5)
N16 C31 C30 110.3(4)
N16 C31 H31A 109.6
N16 C31 H31B 109.6
C30 C31 H31A 109.6
C30 C31 H31B 109.6
H31A C31 H31B 108.1
C34 C32 H32 119.0
C60 C32 H32 119.0
C60 C32 C34 122.0(5)
C24 C33 H33 119.4
C76 C33 C24 121.2(5)
C76 C33 H33 119.4
C32 C34 B69 119.8(5)
C64 C34 C32 115.4(5)
C64 C34 B69 123.9(5)
N0AA C35 C9 119.8(4)
N0AA C35 C24 124.7(4)
C9 C35 C24 115.6(4)
C46 C36 B66 124.9(5)
C46 C36 C67 115.1(4)
C67 C36 B66 120.0(4)
C10 C37 C49 114.1(4)
N14 C37 C10 120.2(4)
N14 C37 C49 125.7(4)
C29 C38 H38 119.3
C47 C38 C29 121.4(5)
C47 C38 H38 119.3
C25 C39 B66 122.3(5)
C70 C39 C25 116.6(5)
C70 C39 B66 120.9(4)
C13 C40 N3AA 120.5(4)
C26 C40 N3AA 121.2(4)
C26 C40 C13 118.2(4)
C68 C41 H41 118.9
C68 C41 C73 122.2(5)
C73 C41 H41 118.9
N14 C42 H42A 109.0
N14 C42 H42B 109.0
N14 C42 C50 113.0(4)
H42A C42 H42B 107.8
C50 C42 H42A 109.0
C50 C42 H42B 109.0
C47 C43 H43 118.5
C87 C43 H43 118.5
C87 C43 C47 123.0(5)
C19 C44 H44 120.2
C28 C44 C19 119.6(5)
C28 C44 H44 120.2
C55 C45 H45 120.1
C55 C45 C85 119.8(6)
C85 C45 H45 120.1
C36 C46 H46 118.6
C71 C46 C36 122.9(5)
C71 C46 H46 118.6
C38 C47 B69 125.5(5)
C43 C47 C38 116.3(5)
C43 C47 B69 117.8(5)
C12 C48 H48 119.8
C12 C48 C76 120.3(5)
C76 C48 H48 119.8
C8 C49 C28 118.8(5)
C8 C49 C37 119.8(4)
C28 C49 C37 121.1(4)
C42 C50 H50A 109.5
C42 C50 H50B 109.5
C42 C50 C57 110.7(4)
H50A C50 H50B 108.1
C57 C50 H50A 109.5
C57 C50 H50B 109.5
C21 C51 H51 120.1
C56 C51 C21 119.7(5)
C56 C51 H51 120.1
C77 C52 H52 118.7
C77 C52 C86 122.7(5)
C86 C52 H52 118.7
H53A C53 H53B 109.5
H53A C53 H53C 109.5
H53B C53 H53C 109.5
C90 C53 H53A 109.5
C90 C53 H53B 109.5
C90 C53 H53C 109.5
C67 C54 H54 120.0
C67 C54 C92 119.9(5)
C92 C54 H54 120.0
C45 C55 H55 118.6
C45 C55 C73 122.8(5)
C73 C55 H55 118.6
C51 C56 H56 120.3
C77 C56 C51 119.3(5)
C77 C56 H56 120.3
C50 C57 H57A 108.9
C50 C57 H57B 108.9
H57A C57 H57B 107.7
C82 C57 C50 113.3(4)
C82 C57 H57A 108.9
C82 C57 H57B 108.9
N0AA C59 H59C 110.0
N0AA C59 H59D 110.0
N0AA C59 H59A 107.9
N0AA C59 H59B 107.9
N0AA C59 C1A 108.4(7)
N0AA C59 C1B 117.5(6)
H59C C59 H59D 108.4
H59C C59 H59A 16.6
H59C C59 H59B 120.2
H59D C59 H59A 94.6
H59D C59 H59B 13.0
H59A C59 H59B 107.2
C1A C59 H59C 110.0
C1A C59 H59D 110.0
C1A C59 H59A 124.8
C1A C59 H59B 99.4
C1B C59 H59C 93.2
C1B C59 H59D 116.1
C1B C59 H59A 107.9
C1B C59 H59B 107.9
C1B C59 C1A 16.9(8)
C32 C60 H60 119.7
C32 C60 C63 120.7(6)
C63 C60 H60 119.7
C29 C61 H61 119.9
C29 C61 C87 120.3(5)
C87 C61 H61 119.9
C25 C62 H62 120.0
C74 C62 C25 120.0(5)
C74 C62 H62 120.0
C60 C63 H63 120.6
C81 C63 C60 118.9(5)
C81 C63 H63 120.6
C34 C64 H64 118.9
C81 C64 C34 122.2(5)
C81 C64 H64 118.9
C30 C65 H65A 108.4
C30 C65 H65B 108.4
C30 C65 C84 115.5(5)
H65A C65 H65B 107.5
C84 C65 H65A 108.4
C84 C65 H65B 108.4
N16 B66 N17 105.9(4)
N16 B66 C36 109.3(4)
N16 B66 C39 105.5(4)
N17 B66 C36 110.1(4)
N17 B66 C39 108.9(4)
C36 B66 C39 116.6(4)
C36 C67 H67 118.4
C54 C67 C36 123.2(5)
C54 C67 H67 118.4
C41 C68 H68 119.7
C41 C68 C85 120.6(5)
C85 C68 H68 119.7
N0AA B69 N234 107.1(4)
N0AA B69 C34 100.7(4)
N0AA B69 C47 110.3(4)
N234 B69 C34 113.2(4)
N234 B69 C47 105.2(4)
C47 B69 C34 119.7(4)
C39 C70 H70 119.0
C39 C70 C80 122.1(5)
C80 C70 H70 119.0
C46 C71 H71 120.2
C92 C71 C46 119.7(5)
C92 C71 H71 120.2
C41 C73 B93 123.6(5)
C55 C73 C41 115.6(5)
C55 C73 B93 120.3(4)
C62 C74 H74 120.1
C80 C74 C62 119.8(5)
C80 C74 H74 120.1
C33 C76 C48 119.9(5)
C33 C76 H76 120.0
C48 C76 H76 120.0
C52 C77 H77 120.0
C56 C77 C52 120.0(5)
C56 C77 H77 120.0
H78A C78 H78B 107.8
C82 C78 H78A 109.0
C82 C78 H78B 109.0
C89 C78 H78A 109.0
C89 C78 H78B 109.0
C89 C78 C82 113.0(5)
C70 C80 H80 120.1
C74 C80 C70 119.8(5)
C74 C80 H80 120.1
C63 C81 C64 120.9(5)
C63 C81 H81 119.6
C64 C81 H81 119.6
C57 C82 C78 114.9(4)
C57 C82 H82A 108.6
C57 C82 H82B 108.6
C78 C82 H82A 108.6
C78 C82 H82B 108.6
H82A C82 H82B 107.5
C65 C84 H84A 108.7
C65 C84 H84B 108.7
C65 C84 C90 114.2(5)
H84A C84 H84B 107.6
C90 C84 H84A 108.7
C90 C84 H84B 108.7
C45 C85 H85 120.5
C68 C85 C45 118.9(5)
C68 C85 H85 120.5
C21 C86 B93 118.7(5)
C52 C86 C21 115.2(5)
C52 C86 B93 125.9(5)
C43 C87 H87 120.4
C61 C87 C43 119.1(5)
C61 C87 H87 120.4
C78 C89 H89A 109.5
C78 C89 H89B 109.5
C78 C89 H89C 109.5
H89A C89 H89B 109.5
H89A C89 H89C 109.5
H89B C89 H89C 109.5
C53 C90 C84 113.4(5)
C53 C90 H90A 108.9
C53 C90 H90B 108.9
C84 C90 H90A 108.9
C84 C90 H90B 108.9
H90A C90 H90B 107.7
C54 C92 H92 120.4
C71 C92 C54 119.2(5)
C71 C92 H92 120.4
N3AA B93 C73 111.4(4)
N3AA B93 C86 105.7(4)
N14 B93 N3AA 107.2(4)
N14 B93 C73 103.4(4)
N14 B93 C86 110.2(4)
C86 B93 C73 118.6(4)
C58 C27 H27 119.1
C58 C27 C75 121.8(6)
C75 C27 H27 119.1
C27 C58 H58 120.9
C27 C58 C79 118.2(6)
C79 C58 H58 120.9
C75 C72 C91 120.7(6)
C88 C72 C75 117.8(5)
C88 C72 C91 121.4(5)
C27 C75 C72 119.8(6)
C27 C75 H75 120.1
C72 C75 H75 120.1
C58 C79 H79 119.8
C88 C79 C58 120.5(6)
C88 C79 H79 119.8
C72 C88 H88 119.0
C79 C88 C72 121.9(5)
C79 C88 H88 119.0
C72 C91 H91A 109.5
C72 C91 H91B 109.5
C72 C91 H91C 109.5
H91A C91 H91B 109.5
H91A C91 H91C 109.5
H91B C91 H91C 109.5
H1A C1 H1B 107.9
C6AA C1 H1A 109.2
C6AA C1 H1B 109.2
C2 C1 H1A 109.2
C2 C1 H1B 109.2
C2 C1 C6AA 111.9(9)
H5AA C5AA H5AB 107.5
C6AA C5AA H5AA 108.4
C6AA C5AA H5AB 108.4
C6AA C5AA C1B 115.5(11)
C1B C5AA H5AA 108.4
C1B C5AA H5AB 108.4
C1 C6AA H6AA 107.8
C1 C6AA H6AB 107.8
C5AA C6AA C1 118.2(9)
C5AA C6AA H6AA 107.8
C5AA C6AA H6AB 107.8
H6AA C6AA H6AB 107.1
H3A C3 H3B 107.8
C4 C3 H3A 108.9
C4 C3 H3B 108.9
C1A C3 H3A 108.9
C1A C3 H3B 108.9
C1A C3 C4 113.2(13)
C3 C4 H4A 108.7
C3 C4 H4B 108.7
H4A C4 H4B 107.6
C321 C4 C3 114.4(13)
C321 C4 H4A 108.7
C321 C4 H4B 108.7
C4 C321 H32A 108.0
C4 C321 H32B 108.0
C4 C321 C7 117.3(14)
H32A C321 H32B 107.2
C7 C321 H32A 108.0
C7 C321 H32B 108.0
C321 C7 H7A 109.5
C321 C7 H7B 109.5
C321 C7 H7C 109.5
H7A C7 H7B 109.5
H7A C7 H7C 109.5
H7B C7 H7C 109.5
C59 C1A H1AA 109.7
C59 C1A H1AB 109.7
C3 C1A C59 110.0(13)
C3 C1A H1AA 109.7
C3 C1A H1AB 109.7
H1AA C1A H1AB 108.2
C59 C1B C5AA 113.9(9)
C59 C1B H1BA 108.8
C59 C1B H1BB 108.8
C5AA C1B H1BA 108.8
C5AA C1B H1BB 108.8
H1BA C1B H1BB 107.7

loop_
_geom_bond_atom_site_label_1
_geom_bond_atom_site_label_2
_geom_bond_distance
N0AA C35 1.343(6)
N0AA C59 1.472(6)
N0AA B69 1.567(7)
N234 C5 1.362(6)
N234 C8 1.421(6)
N234 B69 1.614(7)
N3AA C15 1.364(6)
N3AA C40 1.411(6)
N3AA B93 1.610(7)
C2AA C6 1.408(7)
C2AA C15 1.430(7)
C2AA C20 1.443(7)
C5 C9 1.448(7)
C5 C10 1.397(7)
C6 C13 1.429(7)
C6 N16 1.365(6)
C4AA H4AA 0.9300
C4AA C11 1.398(7)
C4AA C22 1.371(7)
C8 C23 1.392(7)
C8 C49 1.399(7)
C9 C20 1.406(7)
C9 C35 1.410(7)
C10 C15 1.441(7)
C10 C37 1.445(7)
C11 H11 0.9300
C11 C26 1.362(7)
C12 H12 0.9300
C12 C18 1.422(7)
C12 C48 1.369(7)
C13 C22 1.409(7)
C13 C40 1.408(7)
N14 C37 1.315(6)
N14 C42 1.495(6)
N14 B93 1.559(7)
N16 C31 1.470(6)
N16 B66 1.566(7)
N17 C18 1.390(6)
N17 C20 1.384(6)
N17 B66 1.601(7)
C18 C24 1.404(7)
C19 H19 0.9300
C19 C23 1.382(7)
C19 C44 1.378(7)
C21 H21 0.9300
C21 C51 1.387(7)
C21 C86 1.400(7)
C22 H22 0.9300
C23 H23 0.9300
C24 C33 1.418(7)
C24 C35 1.452(7)
C25 H25 0.9300
C25 C39 1.398(7)
C25 C62 1.398(7)
C26 H26 0.9300
C26 C40 1.404(7)
C28 H28 0.9300
C28 C44 1.364(7)
C28 C49 1.425(7)
C29 H29 0.9300
C29 C38 1.408(8)
C29 C61 1.374(8)
C30 H30A 0.9700
C30 H30B 0.9700
C30 C31 1.548(7)
C30 C65 1.511(8)
C31 H31A 0.9700
C31 H31B 0.9700
C32 H32 0.9300
C32 C34 1.413(7)
C32 C60 1.383(8)
C33 H33 0.9300
C33 C76 1.367(7)
C34 C64 1.409(7)
C34 B69 1.624(8)
C36 C46 1.403(7)
C36 B66 1.612(7)
C36 C67 1.406(7)
C37 C49 1.451(7)
C38 H38 0.9300
C38 C47 1.398(7)
C39 B66 1.636(8)
C39 C70 1.391(7)
C41 H41 0.9300
C41 C68 1.381(8)
C41 C73 1.406(7)
C42 H42A 0.9700
C42 H42B 0.9700
C42 C50 1.526(7)
C43 H43 0.9300
C43 C47 1.394(7)
C43 C87 1.387(7)
C44 H44 0.9300
C45 H45 0.9300
C45 C55 1.382(7)
C45 C85 1.395(8)
C46 H46 0.9300
C46 C71 1.402(8)
C47 B69 1.618(8)
C48 H48 0.9300
C48 C76 1.391(7)
C50 H50A 0.9700
C50 H50B 0.9700
C50 C57 1.543(7)
C51 H51 0.9300
C51 C56 1.385(8)
C52 H52 0.9300
C52 C77 1.394(8)
C52 C86 1.398(7)
C53 H53A 0.9600
C53 H53B 0.9600
C53 H53C 0.9600
C53 C90 1.516(8)
C54 H54 0.9300
C54 C67 1.379(7)
C54 C92 1.400(9)
C55 H55 0.9300
C55 C73 1.401(7)
C56 H56 0.9300
C56 C77 1.379(8)
C57 H57A 0.9700
C57 H57B 0.9700
C57 C82 1.516(7)
C59 H59C 0.9700
C59 H59D 0.9700
C59 H59A 0.9700
C59 H59B 0.9700
C59 C1A 1.63(2)
C59 C1B 1.479(13)
C60 H60 0.9300
C60 C63 1.387(8)
C61 H61 0.9300
C61 C87 1.381(8)
C62 H62 0.9300
C62 C74 1.379(8)
C63 H63 0.9300
C63 C81 1.371(8)
C64 H64 0.9300
C64 C81 1.385(8)
C65 H65A 0.9700
C65 H65B 0.9700
C65 C84 1.527(8)
C67 H67 0.9300
C68 H68 0.9300
C68 C85 1.381(9)
C70 H70 0.9300
C70 C80 1.400(7)
C71 H71 0.9300
C71 C92 1.379(8)
C73 B93 1.635(8)
C74 H74 0.9300
C74 C80 1.376(8)
C76 H76 0.9300
C77 H77 0.9300
C78 H78A 0.9700
C78 H78B 0.9700
C78 C82 1.526(7)
C78 C89 1.519(8)
C80 H80 0.9300
C81 H81 0.9300
C82 H82A 0.9700
C82 H82B 0.9700
C84 H84A 0.9700
C84 H84B 0.9700
C84 C90 1.529(9)
C85 H85 0.9300
C86 B93 1.622(8)
C87 H87 0.9300
C89 H89A 0.9600
C89 H89B 0.9600
C89 H89C 0.9600
C90 H90A 0.9700
C90 H90B 0.9700
C92 H92 0.9300
C27 H27 0.9300
C27 C58 1.372(9)
C27 C75 1.385(8)
C58 H58 0.9300
C58 C79 1.382(9)
C72 C75 1.396(8)
C72 C88 1.377(8)
C72 C91 1.517(9)
C75 H75 0.9300
C79 H79 0.9300
C79 C88 1.372(8)
C88 H88 0.9300
C91 H91A 0.9600
C91 H91B 0.9600
C91 H91C 0.9600
C1 H1A 0.9700
C1 H1B 0.9700
C1 C6AA 1.538(16)
C1 C2 1.492(16)
C5AA H5AA 0.9700
C5AA H5AB 0.9700
C5AA C6AA 1.509(15)
C5AA C1B 1.523(18)
C6AA H6AA 0.9700
C6AA H6AB 0.9700
C3 H3A 0.9700
C3 H3B 0.9700
C3 C4 1.56(2)
C3 C1A 1.53(2)
C4 H4A 0.9700
C4 H4B 0.9700
C4 C321 1.50(2)
C321 H32A 0.9700
C321 H32B 0.9700
C321 C7 1.52(3)
C2 H2A 0.9600
C2 H2B 0.9600
C2 H2C 0.9600
C7 H7A 0.9600
C7 H7B 0.9600
C7 H7C 0.9600
C1A H1AA 0.9700
C1A H1AB 0.9700
C1B H1BA 0.9700
C1B H1BB 0.9700

loop_
_geom_torsion_atom_site_label_1
_geom_torsion_atom_site_label_2
_geom_torsion_atom_site_label_3
_geom_torsion_atom_site_label_4
_geom_torsion
N0AA C59 C1A C3 -173.1(10)
N0AA C59 C1B C5AA -152.9(9)
N234 C5 C9 C20 175.7(4)
N234 C5 C9 C35 -10.3(7)
N234 C5 C10 C15 -178.4(4)
N234 C5 C10 C37 9.4(7)
N234 C8 C23 C19 -171.1(5)
N234 C8 C49 C28 166.9(4)
N234 C8 C49 C37 -6.7(7)
C2AA C6 C13 C22 -153.6(5)
C2AA C6 C13 C40 19.1(7)
C2AA C6 N16 C31 -141.9(4)
C2AA C6 N16 B66 42.2(6)
C5 N234 C8 C23 164.5(4)
C5 N234 C8 C49 -12.3(7)
C5 N234 B69 N0AA -14.1(6)
C5 N234 B69 C34 -124.2(5)
C5 N234 B69 C47 103.3(5)
C5 C9 C20 C2AA 4.1(7)
C5 C9 C20 N17 -176.3(4)
C5 C9 C35 N0AA -20.4(7)
C5 C9 C35 C24 158.4(4)
C5 C10 C15 N3AA -178.0(4)
C5 C10 C15 C2AA 1.6(7)
C5 C10 C37 N14 154.0(5)
C5 C10 C37 C49 -27.1(6)
C6 C2AA C15 N3AA 10.0(7)
C6 C2AA C15 C10 -169.6(4)
C6 C2AA C20 C9 166.4(4)
C6 C2AA C20 N17 -13.3(7)
C6 C13 C22 C4AA 178.2(5)
C6 C13 C40 N3AA -1.6(7)
C6 C13 C40 C26 -179.4(4)
C6 N16 C31 C30 68.0(5)
C6 N16 B66 N17 -43.3(5)
C6 N16 B66 C36 -161.9(4)
C6 N16 B66 C39 72.0(5)
C4AA C11 C26 C40 2.4(8)
C8 N234 C5 C9 -166.9(4)
C8 N234 C5 C10 11.0(7)
C8 N234 B69 N0AA 179.8(4)
C8 N234 B69 C34 69.7(6)
C8 N234 B69 C47 -62.8(5)
C9 C5 C10 C15 -0.4(7)
C9 C5 C10 C37 -172.7(4)
C10 C5 C9 C20 -2.4(7)
C10 C5 C9 C35 171.6(5)
C10 C37 C49 C8 25.9(6)
C10 C37 C49 C28 -147.5(5)
C11 C4AA C22 C13 -0.4(8)
C11 C26 C40 N3AA -175.0(5)
C11 C26 C40 C13 2.7(8)
C12 C18 C24 C33 -5.5(6)
C12 C18 C24 C35 -176.8(4)
C12 C48 C76 C33 -2.4(7)
C13 C6 N16 C31 39.0(7)
C13 C6 N16 B66 -136.9(5)
N14 C37 C49 C8 -155.2(5)
N14 C37 C49 C28 31.3(8)
N14 C42 C50 C57 -177.3(4)
C15 N3AA C40 C13 -11.9(7)
C15 N3AA C40 C26 165.8(4)
C15 N3AA B93 N14 -7.0(6)
C15 N3AA B93 C73 -119.5(5)
C15 N3AA B93 C86 110.5(5)
C15 C2AA C6 C13 -23.0(6)
C15 C2AA C6 N16 157.8(4)
C15 C2AA C20 C9 -2.9(7)
C15 C2AA C20 N17 177.4(4)
C15 C10 C37 N14 -18.4(7)
C15 C10 C37 C49 160.5(4)
N16 C6 C13 C22 25.5(7)
N16 C6 C13 C40 -161.7(5)
N17 C18 C24 C33 170.6(4)
N17 C18 C24 C35 -0.7(7)
C18 C12 C48 C76 0.9(7)
C18 N17 C20 C2AA -166.8(4)
C18 N17 C20 C9 13.5(6)
C18 N17 B66 N16 -167.5(4)
C18 N17 B66 C36 -49.5(6)
C18 N17 B66 C39 79.5(5)
C18 C24 C33 C76 4.2(7)
C18 C24 C35 N0AA -158.1(5)
C18 C24 C35 C9 23.2(6)
C20 C2AA C6 C13 167.5(4)
C20 C2AA C6 N16 -11.7(7)
C20 C2AA C15 N3AA 179.7(4)
C20 C2AA C15 C10 0.1(7)
C20 C9 C35 N0AA 153.7(4)
C20 C9 C35 C24 -27.5(6)
C20 N17 C18 C12 158.3(4)
C20 N17 C18 C24 -17.7(6)
C20 N17 B66 N16 18.9(6)
C20 N17 B66 C36 137.0(4)
C20 N17 B66 C39 -94.1(5)
C21 C51 C56 C77 -0.1(8)
C21 C86 B93 N3AA -67.9(6)
C21 C86 B93 N14 47.5(6)
C21 C86 B93 C73 166.3(4)
C22 C4AA C11 C26 -3.6(8)
C22 C13 C40 N3AA 171.3(4)
C22 C13 C40 C26 -6.5(7)
C23 C8 C49 C28 -10.0(7)
C23 C8 C49 C37 176.5(4)
C23 C19 C44 C28 -5.5(8)
C24 C33 C76 C48 -0.2(7)
C25 C39 B66 N16 -112.3(5)
C25 C39 B66 N17 1.0(6)
C25 C39 B66 C36 126.3(5)
C25 C39 C70 C80 -2.3(7)
C25 C62 C74 C80 -0.9(8)
C29 C38 C47 C43 0.5(7)
C29 C38 C47 B69 -172.8(5)
C29 C61 C87 C43 0.5(8)
C30 C65 C84 C90 57.9(7)
C31 N16 B66 N17 141.0(4)
C31 N16 B66 C36 22.4(6)
C31 N16 B66 C39 -103.6(5)
C31 C30 C65 C84 63.1(6)
C32 C34 C64 C81 -0.7(7)
C32 C34 B69 N0AA -71.8(5)
C32 C34 B69 N234 42.2(6)
C32 C34 B69 C47 167.2(4)
C32 C60 C63 C81 -0.4(8)
C33 C24 C35 N0AA 30.9(7)
C33 C24 C35 C9 -147.8(5)
C34 C32 C60 C63 0.0(8)
C34 C64 C81 C63 0.3(8)
C35 N0AA C59 C1A 60.3(9)
C35 N0AA C59 C1B 44.8(9)
C35 N0AA B69 N234 -16.8(6)
C35 N0AA B69 C34 101.8(5)
C35 N0AA B69 C47 -130.7(5)
C35 C9 C20 C2AA -170.1(4)
C35 C9 C20 N17 9.6(7)
C35 C24 C33 C76 175.1(4)
C36 C46 C71 C92 0.3(9)
C37 C10 C15 N3AA -5.9(7)
C37 C10 C15 C2AA 173.7(4)
C37 N14 C42 C50 53.9(6)
C37 N14 B93 N3AA -17.7(6)
C37 N14 B93 C73 100.0(5)
C37 N14 B93 C86 -132.2(5)
C38 C29 C61 C87 0.6(8)
C38 C47 B69 N0AA -147.3(5)
C38 C47 B69 N234 97.5(5)
C38 C47 B69 C34 -31.2(7)
C39 C25 C62 C74 0.1(8)
C39 C70 C80 C74 1.6(8)
C40 N3AA C15 C2AA 7.7(7)
C40 N3AA C15 C10 -172.7(4)
C40 N3AA B93 N14 -176.7(4)
C40 N3AA B93 C73 70.9(5)
C40 N3AA B93 C86 -59.2(5)
C40 C13 C22 C4AA 5.4(8)
C41 C68 C85 C45 0.7(9)
C41 C73 B93 N3AA -157.5(5)
C41 C73 B93 N14 87.7(6)
C41 C73 B93 C86 -34.6(7)
C42 N14 C37 C10 -160.2(4)
C42 N14 C37 C49 21.0(7)
C42 N14 B93 N3AA 172.4(4)
C42 N14 B93 C73 -69.9(5)
C42 N14 B93 C86 57.9(5)
C42 C50 C57 C82 74.3(6)
C43 C47 B69 N0AA 39.5(6)
C43 C47 B69 N234 -75.7(5)
C43 C47 B69 C34 155.6(4)
C44 C19 C23 C8 2.1(8)
C44 C28 C49 C8 6.7(7)
C44 C28 C49 C37 -179.8(5)
C45 C55 C73 C41 1.7(8)
C45 C55 C73 B93 173.8(5)
C46 C36 B66 N16 -111.6(6)
C46 C36 B66 N17 132.4(5)
C46 C36 B66 C39 7.8(7)
C46 C36 C67 C54 1.4(8)
C46 C71 C92 C54 0.6(9)
C47 C43 C87 C61 -1.1(8)
C48 C12 C18 N17 -173.1(4)
C48 C12 C18 C24 3.1(7)
C49 C8 C23 C19 5.7(7)
C49 C28 C44 C19 1.0(8)
C50 C57 C82 C78 178.7(4)
C51 C21 C86 C52 -0.6(7)
C51 C21 C86 B93 174.9(5)
C51 C56 C77 C52 0.4(8)
C52 C86 B93 N3AA 107.0(5)
C52 C86 B93 N14 -137.5(5)
C52 C86 B93 C73 -18.7(8)
C55 C45 C85 C68 -0.8(9)
C55 C73 B93 N3AA 31.0(6)
C55 C73 B93 N14 -83.8(5)
C55 C73 B93 C86 154.0(5)
C59 N0AA C35 C9 -156.6(4)
C59 N0AA C35 C24 24.8(7)
C59 N0AA B69 N234 173.0(4)
C59 N0AA B69 C34 -68.4(5)
C59 N0AA B69 C47 59.1(6)
C60 C32 C34 C64 0.6(7)
C60 C32 C34 B69 169.8(5)
C60 C63 C81 C64 0.3(8)
C61 C29 C38 C47 -1.1(8)
C62 C25 C39 B66 176.5(5)
C62 C25 C39 C70 1.5(7)
C62 C74 C80 C70 0.1(8)
C64 C34 B69 N0AA 96.5(5)
C64 C34 B69 N234 -149.6(5)
C64 C34 B69 C47 -24.6(7)
C65 C30 C31 N16 -170.8(4)
C65 C84 C90 C53 177.8(5)
B66 N16 C31 C30 -116.4(5)
B66 N17 C18 C12 -15.5(6)
B66 N17 C18 C24 168.4(4)
B66 N17 C20 C2AA 6.8(6)
B66 N17 C20 C9 -172.9(4)
B66 C36 C46 C71 177.0(5)
B66 C36 C67 C54 -177.0(5)
B66 C39 C70 C80 -177.5(5)
C67 C36 C46 C71 -1.3(8)
C67 C36 B66 N16 66.6(6)
C67 C36 B66 N17 -49.4(6)
C67 C36 B66 C39 -174.0(4)
C67 C54 C92 C71 -0.5(9)
C68 C41 C73 C55 -1.9(8)
C68 C41 C73 B93 -173.7(5)
B69 N0AA C35 C9 34.0(7)
B69 N0AA C35 C24 -144.7(5)
B69 N0AA C59 C1A -129.6(8)
B69 N0AA C59 C1B -145.1(7)
B69 N234 C5 C9 26.9(6)
B69 N234 C5 C10 -155.2(5)
B69 N234 C8 C23 -28.6(7)
B69 N234 C8 C49 154.6(4)
B69 C34 C64 C81 -169.4(5)
C70 C39 B66 N16 62.6(6)
C70 C39 B66 N17 175.9(4)
C70 C39 B66 C36 -58.9(6)
C73 C41 C68 C85 0.7(9)
C77 C52 C86 C21 0.8(8)
C77 C52 C86 B93 -174.3(5)
C85 C45 C55 C73 -0.4(8)
C86 C21 C51 C56 0.3(8)
C86 C52 C77 C56 -0.8(8)
C87 C43 C47 C38 0.6(7)
C87 C43 C47 B69 174.4(5)
C89 C78 C82 C57 -171.7(5)
C92 C54 C67 C36 -0.6(9)
B93 N3AA C15 C2AA -161.9(5)
B93 N3AA C15 C10 17.7(7)
B93 N3AA C40 C13 158.3(5)
B93 N3AA C40 C26 -24.0(6)
B93 N14 C37 C10 30.7(7)
B93 N14 C37 C49 -148.0(5)
B93 N14 C42 C50 -136.0(4)
C27 C58 C79 C88 -0.7(9)
C58 C27 C75 C72 0.5(9)
C58 C79 C88 C72 0.7(9)
C75 C27 C58 C79 0.1(9)
C75 C72 C88 C79 0.0(8)
C88 C72 C75 C27 -0.5(8)
C91 C72 C75 C27 178.8(5)
C91 C72 C88 C79 -179.4(5)
C6AA C5AA C1B C59 -174.2(10)
C3 C4 C321 C7 57.8(18)
C4 C3 C1A C59 71.8(16)
C2 C1 C6AA C5AA -57.9(15)
C1A C59 C1B C5AA 147(4)
C1A C3 C4 C321 64.5(16)
C1B C59 C1A C3 -48(3)
C1B C5AA C6AA C1 -51.4(16)
